data_4118707
loop_
_publ_author_name
'Christian Clavette'
'Wei Gan'
'Amanda Bongers'
'Thomas Markiewicz'
'Amy B. Toderian'
'Serge I. Gorelsky'
'Andr\'e M. Beauchemin'

_publ_section_title
;
 A Tunable Route for the Synthesis of Azomethine Imines and
 \b-Aminocarbonyl Compounds from Alkenes
;
_journal_name_full 'Journal of the American Chemical Society'
_journal_page_first 16111
_journal_page_last 16114
_journal_paper_doi 10.1021/ja305491t
_journal_volume 134
_journal_year 2012
_chemical_formula_sum 'C31 H25 N3 O3'
_chemical_formula_weight 487.54
_chemical_name_systematic
; 
 ? 
;
_space_group_IT_number 2
_symmetry_cell_setting triclinic
_symmetry_space_group_name_Hall '-P 1'
_symmetry_space_group_name_H-M 'P -1'
_atom_sites_solution_hydrogens geom
_atom_sites_solution_primary direct
_atom_sites_solution_secondary difmap
_audit_creation_method SHELXL-97
_cell_angle_alpha 69.5350(10)
_cell_angle_beta 77.9570(10)
_cell_angle_gamma 87.4660(10)
_cell_formula_units_Z 2
_cell_length_a 9.9898(2)
_cell_length_b 11.2967(3)
_cell_length_c 11.9851(3)
_cell_measurement_reflns_used 7762
_cell_measurement_temperature 200(2)
_cell_measurement_theta_max 28.36
_cell_measurement_theta_min 2.49
_cell_volume 1238.68(5)
_computing_cell_refinement 'APEX II, Bruker (2009)'
_computing_data_collection 'APEX II, Bruker (2009)'
_computing_data_reduction 'XPREP, Bruker (2009)'
_computing_molecular_graphics 'SHELXTL, Bruker (2004)'
_computing_publication_material 'SHELXTL, Bruker (2004)'
_computing_structure_refinement 'SHELXL-97 (Sheldrick, 2008)'
_computing_structure_solution 'SHELXS-97 (Sheldrick, 2008)'
_diffrn_ambient_temperature 200(2)
_diffrn_measured_fraction_theta_full 0.973
_diffrn_measured_fraction_theta_max 0.973
_diffrn_measurement_device_type 'Bruker APEX-II CCD'
_diffrn_measurement_method '\f and \w scans'
_diffrn_radiation_monochromator graphite
_diffrn_radiation_source 'fine-focus sealed tube'
_diffrn_radiation_type MoK\a
_diffrn_radiation_wavelength 0.71073
_diffrn_reflns_av_R_equivalents 0.0171
_diffrn_reflns_av_sigmaI/netI 0.0203
_diffrn_reflns_limit_h_max 13
_diffrn_reflns_limit_h_min -13
_diffrn_reflns_limit_k_max 15
_diffrn_reflns_limit_k_min -15
_diffrn_reflns_limit_l_max 16
_diffrn_reflns_limit_l_min -15
_diffrn_reflns_number 15079
_diffrn_reflns_theta_full 28.37
_diffrn_reflns_theta_max 28.37
_diffrn_reflns_theta_min 1.85
_exptl_absorpt_coefficient_mu 0.085
_exptl_absorpt_correction_T_max 0.9898
_exptl_absorpt_correction_T_min 0.9708
_exptl_absorpt_correction_type multi-scan
_exptl_absorpt_process_details 'SADABS, Bruker (2003)'
_exptl_crystal_colour colourless
_exptl_crystal_density_diffrn 1.307
_exptl_crystal_density_meas ?
_exptl_crystal_description block
_exptl_crystal_F_000 512
_exptl_crystal_size_max 0.35
_exptl_crystal_size_mid 0.14
_exptl_crystal_size_min 0.12
_refine_diff_density_max 0.291
_refine_diff_density_min -0.223
_refine_diff_density_rms 0.043
_refine_ls_extinction_method none
_refine_ls_goodness_of_fit_ref 1.015
_refine_ls_hydrogen_treatment constr
_refine_ls_matrix_type full
_refine_ls_number_parameters 334
_refine_ls_number_reflns 6033
_refine_ls_number_restraints 0
_refine_ls_restrained_S_all 1.015
_refine_ls_R_factor_all 0.0499
_refine_ls_R_factor_gt 0.0406
_refine_ls_shift/su_max 0.001
_refine_ls_shift/su_mean 0.000
_refine_ls_structure_factor_coef Fsqd
_refine_ls_weighting_details 'calc w=1/[\s^2^(Fo^2^)+(0.0649P)^2^+0.2251P] where P=(Fo^2^+2Fc^2^)/3'
_refine_ls_weighting_scheme calc
_refine_ls_wR_factor_gt 0.1066
_refine_ls_wR_factor_ref 0.1139
_reflns_number_gt 5037
_reflns_number_total 6033
_reflns_threshold_expression >2sigma(I)
_cod_data_source_file ja305491t_si_004.cif
_cod_data_source_block ab013
_cod_depositor_comments
;
The following automatic conversions were performed:

'_exptl_crystal_density_meas' value 'n/a' was changed to '?' - the
value is perceived as not measured.

Automatic conversion script
Id: cif_fix_values 3008 2015-01-20 13:52:24Z robertas 
;
_cod_database_code 4118707

loop_
_symmetry_equiv_pos_as_xyz
'x, y, z'
'-x, -y, -z'

loop_
_atom_site_label
_atom_site_type_symbol
_atom_site_fract_x
_atom_site_fract_y
_atom_site_fract_z
_atom_site_U_iso_or_equiv
_atom_site_adp_type
_atom_site_occupancy
_atom_site_symmetry_multiplicity
_atom_site_calc_flag
_atom_site_refinement_flags
N1 N 0.13824(10) 0.69838(8) 0.83970(8) 0.0274(2) Uani 1 1 d .
N2 N 0.17252(10) 0.83149(8) 0.77922(8) 0.02672(19) Uani 1 1 d .
N3 N 0.17553(10) 0.62448(8) 1.13974(8) 0.0279(2) Uani 1 1 d .
O1 O 0.14480(10) 0.51504(8) 0.79655(8) 0.0411(2) Uani 1 1 d .
O2 O 0.15729(9) 0.46374(7) 1.06731(8) 0.03355(19) Uani 1 1 d .
O3 O 0.19534(10) 0.82108(8) 1.15438(7) 0.0366(2) Uani 1 1 d .
C1 C 0.17536(12) 0.62669(10) 0.76972(10) 0.0296(2) Uani 1 1 d .
C2 C 0.26263(13) 0.71113(12) 0.65028(11) 0.0338(2) Uani 1 1 d .
H2A H 0.3574 0.6789 0.6373 0.041 Uiso 1 1 calc R
C3 C 0.19969(15) 0.73519(14) 0.53766(12) 0.0446(3) Uani 1 1 d .
H3A H 0.1589 0.6585 0.5324 0.053 Uiso 1 1 calc R
C4 C 0.30744(19) 0.80931(17) 0.42555(13) 0.0571(4) Uani 1 1 d .
H4A H 0.2793 0.8152 0.3494 0.069 Uiso 1 1 calc R
H4B H 0.3976 0.7695 0.4271 0.069 Uiso 1 1 calc R
C5 C 0.3120(2) 0.94108(17) 0.43761(13) 0.0682(5) Uani 1 1 d .
H5A H 0.4040 0.9613 0.4460 0.082 Uiso 1 1 calc R
H5B H 0.2878 1.0079 0.3662 0.082 Uiso 1 1 calc R
C6 C 0.20463(18) 0.92779(14) 0.55383(12) 0.0507(4) Uani 1 1 d .
H6A H 0.1681 1.0093 0.5609 0.061 Uiso 1 1 calc R
C7 C 0.26477(13) 0.84379(11) 0.66117(10) 0.0337(3) Uani 1 1 d .
H7A H 0.3595 0.8728 0.6569 0.040 Uiso 1 1 calc R
C8 C 0.09828(17) 0.83761(16) 0.54868(13) 0.0539(4) Uani 1 1 d .
H8A H 0.0560 0.8735 0.4767 0.065 Uiso 1 1 calc R
H8B H 0.0264 0.8085 0.6239 0.065 Uiso 1 1 calc R
C9 C 0.22929(11) 0.86502(9) 0.86904(9) 0.0239(2) Uani 1 1 d .
C10 C 0.11630(11) 0.79864(9) 0.98359(9) 0.0238(2) Uani 1 1 d .
H10A H 0.0354 0.8534 0.9879 0.029 Uiso 1 1 calc R
C11 C 0.16662(11) 0.75570(10) 1.10151(9) 0.0267(2) Uani 1 1 d .
C12 C 0.14031(11) 0.57177(10) 1.05977(9) 0.0257(2) Uani 1 1 d .
C13 C 0.07730(11) 0.67665(9) 0.96664(9) 0.0239(2) Uani 1 1 d .
H13A H -0.0244 0.6643 0.9829 0.029 Uiso 1 1 calc R
C14 C 0.24093(11) 1.00666(9) 0.83795(9) 0.0256(2) Uani 1 1 d .
C15 C 0.14243(13) 1.09552(10) 0.80917(10) 0.0326(2) Uani 1 1 d .
H15A H 0.0545 1.0718 0.8040 0.039 Uiso 1 1 calc R
C16 C 0.17599(14) 1.22138(11) 0.78794(11) 0.0384(3) Uani 1 1 d .
H16A H 0.1102 1.2844 0.7675 0.046 Uiso 1 1 calc R
C17 C 0.30441(15) 1.25543(11) 0.79634(12) 0.0410(3) Uani 1 1 d .
H17A H 0.3244 1.3411 0.7839 0.049 Uiso 1 1 calc R
C18 C 0.40385(14) 1.16632(11) 0.82262(11) 0.0365(3) Uani 1 1 d .
H18A H 0.4922 1.1903 0.8266 0.044 Uiso 1 1 calc R
C19 C 0.37139(12) 1.04116(10) 0.84308(9) 0.0276(2) Uani 1 1 d .
C20 C 0.45526(11) 0.92829(10) 0.86978(9) 0.0272(2) Uani 1 1 d .
C21 C 0.59191(13) 0.91602(12) 0.87833(11) 0.0361(3) Uani 1 1 d .
H21A H 0.6451 0.9864 0.8725 0.043 Uiso 1 1 calc R
C22 C 0.64887(13) 0.79810(13) 0.89561(12) 0.0410(3) Uani 1 1 d .
H22A H 0.7423 0.7878 0.9016 0.049 Uiso 1 1 calc R
C23 C 0.57153(13) 0.69523(12) 0.90419(12) 0.0396(3) Uani 1 1 d .
H23A H 0.6131 0.6159 0.9143 0.047 Uiso 1 1 calc R
C24 C 0.43396(12) 0.70664(11) 0.89823(11) 0.0334(2) Uani 1 1 d .
H24A H 0.3810 0.6356 0.9053 0.040 Uiso 1 1 calc R
C25 C 0.37512(11) 0.82380(10) 0.88179(9) 0.0257(2) Uani 1 1 d .
C26 C 0.22401(13) 0.55048(11) 1.24739(10) 0.0321(2) Uani 1 1 d .
C27 C 0.35885(14) 0.56159(11) 1.25276(12) 0.0389(3) Uani 1 1 d .
H27A H 0.4212 0.6165 1.1850 0.047 Uiso 1 1 calc R
C28 C 0.40270(16) 0.49123(13) 1.35898(14) 0.0492(3) Uani 1 1 d .
H28A H 0.4951 0.4994 1.3645 0.059 Uiso 1 1 calc R
C29 C 0.31316(19) 0.41031(16) 1.45543(14) 0.0618(5) Uani 1 1 d .
H29A H 0.3440 0.3615 1.5272 0.074 Uiso 1 1 calc R
C30 C 0.1787(2) 0.3994(2) 1.44873(15) 0.0756(6) Uani 1 1 d .
H30A H 0.1170 0.3430 1.5158 0.091 Uiso 1 1 calc R
C31 C 0.13290(17) 0.47064(17) 1.34411(13) 0.0574(4) Uani 1 1 d .
H31A H 0.0398 0.4642 1.3395 0.069 Uiso 1 1 calc R

loop_
_atom_site_aniso_label
_atom_site_aniso_U_11
_atom_site_aniso_U_22
_atom_site_aniso_U_33
_atom_site_aniso_U_23
_atom_site_aniso_U_13
_atom_site_aniso_U_12
N1 0.0353(5) 0.0237(4) 0.0249(4) -0.0105(3) -0.0054(4) -0.0024(3)
N2 0.0336(5) 0.0243(4) 0.0226(4) -0.0084(3) -0.0056(4) -0.0021(3)
N3 0.0337(5) 0.0255(4) 0.0258(4) -0.0077(3) -0.0104(4) -0.0028(4)
O1 0.0575(6) 0.0285(4) 0.0422(5) -0.0196(4) -0.0089(4) 0.0047(4)
O2 0.0390(5) 0.0246(4) 0.0417(5) -0.0129(3) -0.0161(4) 0.0019(3)
O3 0.0510(5) 0.0334(4) 0.0312(4) -0.0161(3) -0.0111(4) -0.0058(4)
C1 0.0323(6) 0.0314(5) 0.0298(5) -0.0155(4) -0.0096(4) 0.0067(4)
C2 0.0337(6) 0.0404(6) 0.0313(6) -0.0192(5) -0.0041(5) 0.0037(5)
C3 0.0520(8) 0.0578(8) 0.0305(6) -0.0234(6) -0.0068(5) -0.0071(6)
C4 0.0690(10) 0.0764(11) 0.0280(6) -0.0247(7) 0.0001(6) -0.0124(8)
C5 0.1027(15) 0.0694(11) 0.0249(6) -0.0116(6) 0.0001(8) -0.0240(10)
C6 0.0803(11) 0.0425(7) 0.0262(6) -0.0079(5) -0.0117(6) 0.0046(7)
C7 0.0400(6) 0.0375(6) 0.0233(5) -0.0121(4) -0.0020(4) -0.0050(5)
C8 0.0560(9) 0.0736(10) 0.0342(7) -0.0159(7) -0.0206(6) 0.0108(8)
C9 0.0277(5) 0.0215(4) 0.0232(5) -0.0092(4) -0.0043(4) 0.0007(4)
C10 0.0260(5) 0.0223(4) 0.0239(5) -0.0095(4) -0.0043(4) -0.0006(4)
C11 0.0295(5) 0.0266(5) 0.0243(5) -0.0100(4) -0.0034(4) -0.0032(4)
C12 0.0255(5) 0.0252(5) 0.0266(5) -0.0086(4) -0.0061(4) -0.0026(4)
C13 0.0262(5) 0.0238(4) 0.0239(5) -0.0101(4) -0.0064(4) -0.0006(4)
C14 0.0325(6) 0.0218(4) 0.0210(4) -0.0077(4) -0.0012(4) -0.0007(4)
C15 0.0361(6) 0.0277(5) 0.0302(5) -0.0087(4) -0.0018(5) 0.0032(4)
C16 0.0484(7) 0.0242(5) 0.0330(6) -0.0058(4) 0.0037(5) 0.0061(5)
C17 0.0547(8) 0.0230(5) 0.0382(6) -0.0100(5) 0.0064(6) -0.0066(5)
C18 0.0429(7) 0.0296(5) 0.0345(6) -0.0124(5) 0.0017(5) -0.0088(5)
C19 0.0339(6) 0.0261(5) 0.0212(5) -0.0090(4) -0.0003(4) -0.0036(4)
C20 0.0302(5) 0.0297(5) 0.0208(5) -0.0091(4) -0.0022(4) -0.0028(4)
C21 0.0331(6) 0.0431(6) 0.0317(6) -0.0121(5) -0.0060(5) -0.0063(5)
C22 0.0290(6) 0.0543(8) 0.0395(7) -0.0147(6) -0.0098(5) 0.0050(5)
C23 0.0352(6) 0.0410(6) 0.0421(7) -0.0145(5) -0.0091(5) 0.0107(5)
C24 0.0337(6) 0.0297(5) 0.0377(6) -0.0133(4) -0.0070(5) 0.0040(4)
C25 0.0268(5) 0.0276(5) 0.0228(5) -0.0099(4) -0.0034(4) 0.0011(4)
C26 0.0400(6) 0.0303(5) 0.0276(5) -0.0080(4) -0.0134(5) -0.0029(5)
C27 0.0423(7) 0.0332(6) 0.0415(7) -0.0084(5) -0.0162(5) -0.0047(5)
C28 0.0515(8) 0.0459(7) 0.0547(8) -0.0119(6) -0.0309(7) 0.0015(6)
C29 0.0771(12) 0.0610(9) 0.0435(8) 0.0012(7) -0.0368(8) -0.0046(8)
C30 0.0755(12) 0.0882(13) 0.0393(8) 0.0165(8) -0.0220(8) -0.0276(10)
C31 0.0477(8) 0.0729(10) 0.0365(7) 0.0061(7) -0.0160(6) -0.0184(7)

loop_
_atom_type_symbol
_atom_type_description
_atom_type_scat_dispersion_real
_atom_type_scat_dispersion_imag
_atom_type_scat_source
C C 0.0033 0.0016 'International Tables Vol C Tables 4.2.6.8 and 6.1.1.4'
H H 0.0000 0.0000 'International Tables Vol C Tables 4.2.6.8 and 6.1.1.4'
N N 0.0061 0.0033 'International Tables Vol C Tables 4.2.6.8 and 6.1.1.4'
O O 0.0106 0.0060 'International Tables Vol C Tables 4.2.6.8 and 6.1.1.4'

loop_
_geom_angle_atom_site_label_1
_geom_angle_atom_site_label_2
_geom_angle_atom_site_label_3
_geom_angle
C1 N1 N2 115.01(9)
C1 N1 C13 136.48(9)
N2 N1 C13 108.40(8)
N1 N2 C9 103.23(7)
N1 N2 C7 106.11(8)
C9 N2 C7 117.87(9)
C11 N3 C12 113.66(9)
C11 N3 C26 123.46(9)
C12 N3 C26 122.78(9)
O1 C1 N1 126.73(11)
O1 C1 C2 126.31(10)
N1 C1 C2 106.95(9)
C1 C2 C3 114.79(11)
C1 C2 C7 105.50(9)
C3 C2 C7 103.10(10)
C8 C3 C4 101.65(13)
C8 C3 C2 101.37(10)
C4 C3 C2 107.33(12)
C3 C4 C5 103.06(12)
C6 C5 C4 103.52(12)
C8 C6 C7 101.46(11)
C8 C6 C5 101.66(12)
C7 C6 C5 107.04(14)
N2 C7 C6 111.52(11)
N2 C7 C2 105.43(9)
C6 C7 C2 103.41(10)
C6 C8 C3 95.10(12)
N2 C9 C14 112.27(8)
N2 C9 C25 116.72(8)
C14 C9 C25 102.33(8)
N2 C9 C10 98.10(8)
C14 C9 C10 113.45(8)
C25 C9 C10 114.57(8)
C11 C10 C13 105.45(8)
C11 C10 C9 113.85(9)
C13 C10 C9 104.59(8)
O3 C11 N3 125.08(10)
O3 C11 C10 127.21(10)
N3 C11 C10 107.71(8)
O2 C12 N3 124.30(10)
O2 C12 C13 128.68(10)
N3 C12 C13 107.02(8)
N1 C13 C12 115.63(9)
N1 C13 C10 103.07(8)
C12 C13 C10 104.03(8)
C15 C14 C19 121.36(10)
C15 C14 C9 128.44(10)
C19 C14 C9 110.20(9)
C14 C15 C16 117.99(12)
C17 C16 C15 120.76(12)
C18 C17 C16 121.00(11)
C17 C18 C19 118.50(12)
C18 C19 C14 120.36(11)
C18 C19 C20 130.60(11)
C14 C19 C20 109.04(9)
C21 C20 C25 121.10(10)
C21 C20 C19 130.28(10)
C25 C20 C19 108.56(10)
C20 C21 C22 118.25(11)
C23 C22 C21 121.03(12)
C22 C23 C24 120.84(12)
C23 C24 C25 118.85(11)
C24 C25 C20 119.89(11)
C24 C25 C9 130.44(10)
C20 C25 C9 109.63(9)
C27 C26 C31 121.23(11)
C27 C26 N3 120.04(11)
C31 C26 N3 118.73(11)
C26 C27 C28 119.02(12)
C29 C28 C27 120.25(14)
C28 C29 C30 120.20(13)
C29 C30 C31 120.20(15)
C26 C31 C30 119.09(14)

loop_
_geom_bond_atom_site_label_1
_geom_bond_atom_site_label_2
_geom_bond_distance
N1 C1 1.3475(14)
N1 N2 1.4434(12)
N1 C13 1.4530(13)
N2 C9 1.4775(13)
N2 C7 1.4833(14)
N3 C11 1.3948(13)
N3 C12 1.3983(13)
N3 C26 1.4383(14)
O1 C1 1.2234(14)
O2 C12 1.1989(13)
O3 C11 1.2047(13)
C1 C2 1.5222(16)
C2 C3 1.5407(17)
C2 C7 1.5506(16)
C3 C8 1.526(2)
C3 C4 1.534(2)
C4 C5 1.549(2)
C5 C6 1.536(2)
C6 C8 1.529(2)
C6 C7 1.5280(18)
C9 C14 1.5146(13)
C9 C25 1.5315(15)
C9 C10 1.5587(14)
C10 C11 1.5103(14)
C10 C13 1.5390(13)
C12 C13 1.5324(14)
C14 C15 1.3810(16)
C14 C19 1.3962(16)
C15 C16 1.3973(16)
C16 C17 1.389(2)
C17 C18 1.3856(19)
C18 C19 1.3890(15)
C19 C20 1.4704(15)
C20 C21 1.3874(16)
C20 C25 1.4041(15)
C21 C22 1.3894(19)
C22 C23 1.3859(19)
C23 C24 1.3889(17)
C24 C25 1.3905(15)
C26 C27 1.3752(17)
C26 C31 1.3737(18)
C27 C28 1.3924(18)
C28 C29 1.369(2)
C29 C30 1.376(3)
C30 C31 1.389(2)

loop_
_geom_torsion_atom_site_label_1
_geom_torsion_atom_site_label_2
_geom_torsion_atom_site_label_3
_geom_torsion_atom_site_label_4
_geom_torsion
C1 N1 N2 C9 -135.50(10)
C13 N1 N2 C9 41.26(10)
C1 N1 N2 C7 -10.92(12)
C13 N1 N2 C7 165.85(9)
N2 N1 C1 O1 -171.70(11)
C13 N1 C1 O1 12.8(2)
N2 N1 C1 C2 8.18(13)
C13 N1 C1 C2 -167.36(12)
O1 C1 C2 C3 64.95(16)
N1 C1 C2 C3 -114.93(11)
O1 C1 C2 C7 177.73(12)
N1 C1 C2 C7 -2.15(12)
C1 C2 C3 C8 79.77(13)
C7 C2 C3 C8 -34.42(13)
C1 C2 C3 C4 -174.06(11)
C7 C2 C3 C4 71.75(13)
C8 C3 C4 C5 35.49(16)
C2 C3 C4 C5 -70.48(16)
C3 C4 C5 C6 -0.99(18)
C4 C5 C6 C8 -33.76(17)
C4 C5 C6 C7 72.23(16)
N1 N2 C7 C6 120.00(10)
C9 N2 C7 C6 -125.03(11)
N1 N2 C7 C2 8.44(11)
C9 N2 C7 C2 123.41(10)
C8 C6 C7 N2 -77.60(12)
C5 C6 C7 N2 176.27(11)
C8 C6 C7 C2 35.23(13)
C5 C6 C7 C2 -70.90(14)
C1 C2 C7 N2 -4.07(12)
C3 C2 C7 N2 116.68(10)
C1 C2 C7 C6 -121.26(11)
C3 C2 C7 C6 -0.51(13)
C7 C6 C8 C3 -55.69(12)
C5 C6 C8 C3 54.62(13)
C4 C3 C8 C6 -55.41(12)
C2 C3 C8 C6 55.18(12)
N1 N2 C9 C14 -166.20(8)
C7 N2 C9 C14 77.27(11)
N1 N2 C9 C25 76.13(10)
C7 N2 C9 C25 -40.40(12)
N1 N2 C9 C10 -46.68(9)
C7 N2 C9 C10 -163.21(9)
N2 C9 C10 C11 151.56(8)
C14 C9 C10 C11 -89.82(11)
C25 C9 C10 C11 27.20(12)
N2 C9 C10 C13 36.98(9)
C14 C9 C10 C13 155.59(9)
C25 C9 C10 C13 -87.39(10)
C12 N3 C11 O3 -178.04(11)
C26 N3 C11 O3 -1.52(18)
C12 N3 C11 C10 1.55(12)
C26 N3 C11 C10 178.07(10)
C13 C10 C11 O3 -172.59(11)
C9 C10 C11 O3 73.34(14)
C13 C10 C11 N3 7.84(11)
C9 C10 C11 N3 -106.24(10)
C11 N3 C12 O2 170.23(11)
C26 N3 C12 O2 -6.32(17)
C11 N3 C12 C13 -10.37(12)
C26 N3 C12 C13 173.09(10)
C1 N1 C13 C12 47.26(17)
N2 N1 C13 C12 -128.48(9)
C1 N1 C13 C10 160.06(13)
N2 N1 C13 C10 -15.69(10)
O2 C12 C13 N1 -54.00(15)
N3 C12 C13 N1 126.63(9)
O2 C12 C13 C10 -166.23(11)
N3 C12 C13 C10 14.40(11)
C11 C10 C13 N1 -134.32(9)
C9 C10 C13 N1 -13.96(10)
C11 C10 C13 C12 -13.28(10)
C9 C10 C13 C12 107.08(9)
N2 C9 C14 C15 50.00(14)
C25 C9 C14 C15 175.93(10)
C10 C9 C14 C15 -60.10(14)
N2 C9 C14 C19 -130.75(9)
C25 C9 C14 C19 -4.82(10)
C10 C9 C14 C19 119.16(10)
C19 C14 C15 C16 -1.47(16)
C9 C14 C15 C16 177.71(10)
C14 C15 C16 C17 -0.36(17)
C15 C16 C17 C18 1.80(19)
C16 C17 C18 C19 -1.36(18)
C17 C18 C19 C14 -0.46(16)
C17 C18 C19 C20 178.52(11)
C15 C14 C19 C18 1.91(16)
C9 C14 C19 C18 -177.41(10)
C15 C14 C19 C20 -177.27(9)
C9 C14 C19 C20 3.42(11)
C18 C19 C20 C21 -2.24(19)
C14 C19 C20 C21 176.83(11)
C18 C19 C20 C25 -179.42(11)
C14 C19 C20 C25 -0.35(11)
C25 C20 C21 C22 1.84(17)
C19 C20 C21 C22 -175.03(11)
C20 C21 C22 C23 -0.04(18)
C21 C22 C23 C24 -1.3(2)
C22 C23 C24 C25 0.87(19)
C23 C24 C25 C20 0.92(17)
C23 C24 C25 C9 178.43(11)
C21 C20 C25 C24 -2.31(16)
C19 C20 C25 C24 175.17(10)
C21 C20 C25 C9 179.70(9)
C19 C20 C25 C9 -2.81(11)
N2 C9 C25 C24 -50.15(15)
C14 C9 C25 C24 -173.12(11)
C10 C9 C25 C24 63.66(14)
N2 C9 C25 C20 127.55(9)
C14 C9 C25 C20 4.58(11)
C10 C9 C25 C20 -118.64(9)
C11 N3 C26 C27 -67.18(16)
C12 N3 C26 C27 109.02(13)
C11 N3 C26 C31 111.98(15)
C12 N3 C26 C31 -71.82(17)
C31 C26 C27 C28 -0.6(2)
N3 C26 C27 C28 178.49(12)
C26 C27 C28 C29 1.4(2)
C27 C28 C29 C30 -1.0(3)
C28 C29 C30 C31 -0.1(3)
C27 C26 C31 C30 -0.4(3)
N3 C26 C31 C30 -179.60(17)
C29 C30 C31 C26 0.8(3)
